data_7050539
loop_
_publ_author_name
'Gisbert Grossmann'
'Marek J. Potrzebowski'
'Sebastian Olejniczak'
'Natasza E. Zi\'o\/lkowska'
'Grzegorz D. Bujacz'
'Wlodzimierz Ciesielski'
'Wiktor Prezdo'
'Valerii Nazarov'
'Vladislav Golovko'

_publ_section_title
;
 Structural studies of N-(2'-substituted
 phenyl)-9,10-dihydro-9,10-ethanoanthracene-11,12-dicarboximides by
 X-ray diffraction and NMR spectroscopy---proofs for CH/\p interactions
 in liquid and solid phases
;
_journal_issue 7
_journal_name_full 'New J. Chem.'
_journal_page_first 1095
_journal_page_last 1101
_journal_paper_doi 10.1039/b300759f
_journal_volume 27
_journal_year 2003
_chemical_formula_sum 'C25 H19 N O3'
_chemical_formula_weight 381.41
_chemical_melting_point 538
_chemical_name_common
;N-(2'-Methoxyphenyl)-9,10-dihydro-9,10-ethanoanthracene-11,12-
dicarboximide
;
_chemical_name_systematic
;N-(2'-Methoxyphenyl)-9,10-dihydro-9,10-
ethanoanthracene-11,12-dicarboximide
;
_space_group_IT_number 2
_symmetry_cell_setting triclinic
_symmetry_space_group_name_Hall '-P 1'
_symmetry_space_group_name_H-M 'P -1'
_atom_sites_solution_hydrogens difmap
_atom_sites_solution_primary direct
_atom_sites_solution_secondary difmap
_cell_angle_alpha 79.166(14)
_cell_angle_beta 79.92(2)
_cell_angle_gamma 89.27(2)
_cell_formula_units_Z 4
_cell_length_a 10.489(3)
_cell_length_b 10.626(2)
_cell_length_c 17.737(3)
_cell_measurement_reflns_used 25
_cell_measurement_theta_max 27.22
_cell_measurement_theta_min 20.94
_cell_volume 1911.3(7)
_diffrn_ambient_temperature 293(2)
_diffrn_measurement_device 'Enraf-Nonius CAD-4'
_diffrn_measurement_method '\w/2\q scans'
_diffrn_radiation_monochromator graphite
_diffrn_radiation_source 'fine-focus sealed tube'
_diffrn_radiation_type CuK\a
_diffrn_radiation_wavelength 1.54178
_diffrn_reflns_av_R_equivalents 0.0197
_diffrn_reflns_limit_h_max 13
_diffrn_reflns_limit_h_min 0
_diffrn_reflns_limit_k_max 13
_diffrn_reflns_limit_k_min -13
_diffrn_reflns_limit_l_max 22
_diffrn_reflns_limit_l_min -21
_diffrn_reflns_number 8320
_diffrn_reflns_theta_max 74.94
_exptl_absorpt_coefficient_mu 0.700
_exptl_absorpt_correction_T_max 0.9989
_exptl_absorpt_correction_T_min 0.9756
_exptl_absorpt_correction_type empirical
_exptl_absorpt_process_details '(\y scan; North, Phillips & Mathews, 1968; Frenz, 1986)'
_exptl_crystal_colour colourless
_exptl_crystal_density_diffrn 1.325
_exptl_crystal_description prism
_exptl_crystal_F_000 800
_exptl_crystal_preparation toluene
_exptl_crystal_size_max 0.64
_exptl_crystal_size_mid 0.48
_exptl_crystal_size_min 0.24
_refine_diff_density_max 0.251
_refine_diff_density_min -0.347
_refine_ls_goodness_of_fit_ref 1.085
_refine_ls_hydrogen_treatment refall
_refine_ls_number_parameters 676
_refine_ls_number_reflns 7536
_refine_ls_R_factor_all 0.0521
_refine_ls_R_factor_gt 0.0463
_refine_ls_shift/su_max 0.000
_refine_ls_structure_factor_coef Fsqd
_refine_ls_weighting_details w=1/[\s^2^(Fo^2^)+(0.0740P)^2^+0.4231P]
_refine_ls_weighting_scheme calc
_refine_ls_wR_factor_all 0.1408
_refine_ls_wR_factor_ref 0.1338
_reflns_number_gt 6884
_reflns_number_total 7869
_reflns_threshold_expression >2sigma(I)
_cod_data_source_file b300759f.txt
_cod_data_source_block compound2
_cod_depositor_comments
;
The following automatic conversions were performed:
'_refine_ls_hydrogen_treatment' value 'Refall' changed to 'refall'
according to '/home/saulius/struct/CIF-dictionaries/cif_core.dic'
dictionary named 'cif_core.dic' version 2.4.1 from 2010-06-29.

Automatic conversion script
Id: cif_fix_enum 1527 2010-12-29 10:47:43Z saulius 

The following automatic conversions were performed:

'_refine_ls_weighting_scheme' value
'w=1/[\s^2^(Fo^2^)+(0.0740P)^2^+0.4231P]' was changed to 'calc'. New
tag '_refine_ls_weighting_details' was created. The value of the new
tag was set to 'w=1/[\s^2^(Fo^2^)+(0.0740P)^2^+0.4231P]'.

Automatic conversion script
Id: cif_fix_values 3143 2015-03-26 13:38:13Z robertas 
;
_cod_original_cell_volume 1911.4(7)
_cod_database_code 7050539

loop_
_symmetry_equiv_pos_as_xyz
'x, y, z'
'-x, -y, -z'

loop_
_atom_site_aniso_label
_atom_site_aniso_U_11
_atom_site_aniso_U_22
_atom_site_aniso_U_33
_atom_site_aniso_U_23
_atom_site_aniso_U_13
_atom_site_aniso_U_12
O1 0.0722(9) 0.1292(14) 0.1388(15) -0.0829(12) -0.0593(10) 0.0338(9)
O2 0.0441(7) 0.1373(15) 0.159(2) -0.0978(14) -0.0018(8) -0.0008(8)
O3 0.1021(11) 0.0874(10) 0.0449(6) -0.0142(6) -0.0106(6) -0.0163(8)
N1 0.0519(7) 0.0573(7) 0.0455(6) -0.0179(6) -0.0093(5) 0.0003(6)
C1 0.0646(9) 0.0459(8) 0.0428(7) -0.0085(6) -0.0096(6) 0.0033(7)
C2 0.0824(13) 0.0561(10) 0.0613(10) -0.0169(8) -0.0143(9) 0.0134(9)
C3 0.113(2) 0.0548(11) 0.0705(12) -0.0241(9) -0.0128(11) 0.0102(11)
C4 0.108(2) 0.0609(11) 0.0772(13) -0.0306(10) -0.0078(12) -0.0145(11)
C5 0.0783(13) 0.0713(12) 0.0735(12) -0.0279(10) -0.0065(10) -0.0166(10)
C6 0.0628(9) 0.0510(8) 0.0472(8) -0.0127(6) -0.0067(7) -0.0051(7)
C7 0.0482(8) 0.0593(9) 0.0560(9) -0.0201(7) -0.0092(7) -0.0012(7)
C8 0.0616(9) 0.0499(8) 0.0408(7) -0.0119(6) -0.0129(6) 0.0081(7)
C9 0.096(2) 0.0639(11) 0.0632(11) -0.0150(9) -0.0300(10) 0.0288(10)
C10 0.163(3) 0.0502(11) 0.0652(13) 0.0022(9) -0.0183(15) 0.0268(14)
C11 0.139(2) 0.0499(11) 0.0748(14) 0.0000(10) 0.0119(14) -0.0104(13)
C12 0.0806(13) 0.0558(10) 0.0669(11) -0.0142(8) 0.0104(9) -0.0126(9)
C13 0.0559(8) 0.0458(8) 0.0404(7) -0.0106(6) -0.0034(6) -0.0006(6)
C14 0.0495(8) 0.0507(8) 0.0493(8) -0.0120(6) -0.0109(6) 0.0046(6)
C15 0.0737(10) 0.0492(8) 0.0405(7) -0.0067(6) -0.0175(7) 0.0087(7)
C16 0.0641(10) 0.0538(9) 0.0444(8) -0.0119(7) 0.0051(7) -0.0146(7)
C17 0.0480(9) 0.0729(11) 0.0598(9) -0.0284(8) 0.0057(7) -0.0119(7)
C18 0.0629(10) 0.0679(10) 0.0547(9) -0.0210(8) -0.0260(8) 0.0137(8)
C19 0.0480(8) 0.0594(9) 0.0545(9) -0.0200(7) -0.0101(6) -0.0004(7)
C20 0.0533(9) 0.0730(11) 0.0572(9) -0.0248(8) -0.0101(7) -0.0049(8)
C21 0.0628(11) 0.101(2) 0.0819(14) -0.0536(13) -0.0143(10) 0.0002(10)
C22 0.0736(13) 0.0772(15) 0.130(2) -0.056(2) -0.0253(13) 0.0066(11)
C23 0.0816(14) 0.0619(12) 0.118(2) -0.0260(13) -0.0244(13) 0.0009(10)
C24 0.0638(11) 0.0613(10) 0.0720(12) -0.0114(9) -0.0148(9) -0.0010(8)
C25 0.107(2) 0.142(3) 0.0465(11) -0.0169(13) -0.0112(11) -0.019(2)
O1' 0.0859(8) 0.0348(5) 0.0467(6) -0.0142(4) -0.0016(5) -0.0033(5)
O2' 0.0579(7) 0.0531(6) 0.0741(8) -0.0019(5) -0.0183(6) 0.0094(5)
O3' 0.0632(7) 0.0475(6) 0.0913(9) -0.0024(6) -0.0248(6) -0.0157(5)
N1' 0.0585(7) 0.0278(5) 0.0462(6) -0.0054(4) -0.0117(5) -0.0007(5)
C1' 0.0636(9) 0.0309(6) 0.0394(7) -0.0086(5) 0.0001(6) -0.0035(6)
C2' 0.0833(13) 0.0406(8) 0.0510(9) -0.0116(7) 0.0161(8) -0.0094(8)
C3' 0.138(2) 0.0403(9) 0.0442(9) -0.0022(7) 0.0193(11) -0.0101(10)
C4' 0.149(2) 0.0451(9) 0.0432(9) 0.0017(7) -0.0226(11) 0.0024(11)
C5' 0.106(2) 0.0433(8) 0.0522(9) -0.0047(7) -0.0296(9) 0.0065(9)
C6' 0.0689(9) 0.0318(6) 0.0415(7) -0.0052(5) -0.0144(6) 0.0011(6)
C7' 0.0491(8) 0.0344(7) 0.0537(8) -0.0027(6) -0.0166(6) 0.0001(5)
C8' 0.0495(7) 0.0276(6) 0.0456(7) -0.0023(5) -0.0045(6) 0.0015(5)
C9' 0.0581(10) 0.0425(8) 0.0628(10) -0.0002(7) 0.0068(7) 0.0046(7)
C10' 0.101(2) 0.0490(9) 0.0472(9) -0.0026(7) 0.0137(9) 0.0084(9)
C11' 0.118(2) 0.0463(9) 0.0399(8) -0.0073(7) -0.0129(9) 0.0035(9)
C12' 0.0765(11) 0.0403(7) 0.0500(8) -0.0086(6) -0.0200(7) 0.0004(7)
C13' 0.0525(7) 0.0273(6) 0.0420(7) -0.0060(5) -0.0080(6) -0.0009(5)
C14' 0.0436(7) 0.0331(6) 0.0482(7) -0.0095(5) -0.0061(6) -0.0026(5)
C15' 0.0530(8) 0.0319(6) 0.0426(7) -0.0089(5) -0.0050(6) 0.0010(5)
C16' 0.0615(9) 0.0326(6) 0.0447(7) -0.0067(5) -0.0181(6) -0.0034(6)
C17' 0.0605(9) 0.0315(6) 0.0539(8) -0.0092(6) -0.0175(7) -0.0053(6)
C18' 0.0539(8) 0.0321(6) 0.0489(7) -0.0107(5) -0.0094(6) 0.0045(5)
C19' 0.0599(8) 0.0338(6) 0.0407(7) -0.0052(5) -0.0058(6) 0.0018(6)
C20' 0.0549(8) 0.0333(6) 0.0440(7) -0.0048(5) -0.0011(6) 0.0015(5)
C21' 0.0679(10) 0.0367(8) 0.0620(10) 0.0035(7) -0.0010(8) 0.0003(7)
C22' 0.0808(13) 0.0679(12) 0.0501(9) 0.0154(8) -0.0005(8) 0.0034(9)
C23' 0.101(2) 0.0877(14) 0.0377(8) -0.0080(9) -0.0044(9) 0.0075(11)
C24' 0.0847(12) 0.0571(10) 0.0473(9) -0.0179(7) -0.0099(8) 0.0080(8)
C25' 0.0561(10) 0.0441(8) 0.0772(12) -0.0309(8) -0.0023(8) -0.0027(7)

loop_
_atom_site_label
_atom_site_type_symbol
_atom_site_fract_x
_atom_site_fract_y
_atom_site_fract_z
_atom_site_U_iso_or_equiv
_atom_site_thermal_displace_type
_atom_site_occupancy
_atom_site_calc_flag
_atom_site_refinement_flags
_atom_site_disorder_group
O1 O 0.11636(15) 0.8952(2) 0.69891(12) 0.1011(6) Uani 1 d . .
O2 O 0.54126(13) 0.8624(2) 0.70973(12) 0.1060(7) Uani 1 d . .
O3 O 0.3772(2) 0.86958(15) 0.54424(7) 0.0780(4) Uani 1 d . .
N1 N 0.32934(12) 0.85406(13) 0.69821(7) 0.0504(3) Uani 1 d . .
C1 C 0.2259(2) 1.13954(15) 0.86055(9) 0.0511(4) Uani 1 d . .
C2 C 0.1562(2) 1.2409(2) 0.88427(11) 0.0657(5) Uani 1 d . .
C3 C 0.2202(3) 1.3349(2) 0.90915(13) 0.0782(6) Uani 1 d . .
C4 C 0.3503(3) 1.3283(2) 0.90953(13) 0.0806(6) Uani 1 d . .
C5 C 0.4212(2) 1.2269(2) 0.88604(13) 0.0732(5) Uani 1 d . .
C6 C 0.3577(2) 1.1325(2) 0.86153(9) 0.0535(4) Uani 1 d . .
C7 C 0.4193(2) 1.0164(2) 0.83306(10) 0.0532(4) Uani 1 d . .
C8 C 0.3427(2) 0.89896(15) 0.87872(8) 0.0499(3) Uani 1 d . .
C9 C 0.3920(2) 0.7896(2) 0.91800(12) 0.0724(5) Uani 1 d . .
C10 C 0.3079(4) 0.6891(2) 0.95561(14) 0.0951(9) Uani 1 d . .
C11 C 0.1781(3) 0.6965(2) 0.95381(14) 0.0932(8) Uani 1 d . .
C12 C 0.1276(2) 0.8047(2) 0.91374(12) 0.0701(5) Uani 1 d . .
C13 C 0.21049(15) 0.90638(14) 0.87688(8) 0.0477(3) Uani 1 d . .
C14 C 0.1730(2) 1.03042(15) 0.83021(9) 0.0493(3) Uani 1 d . .
C15 C 0.2507(2) 1.0378(2) 0.74587(9) 0.0539(4) Uani 1 d . .
C16 C 0.3951(2) 1.0282(2) 0.74776(9) 0.0554(4) Uani 1 d . .
C17 C 0.4363(2) 0.9080(2) 0.71696(10) 0.0599(4) Uani 1 d . .
C18 C 0.2187(2) 0.9238(2) 0.71194(10) 0.0588(4) Uani 1 d . .
C19 C 0.33605(15) 0.7386(2) 0.66702(10) 0.0526(4) Uani 1 d . .
C20 C 0.3628(2) 0.7489(2) 0.58643(10) 0.0594(4) Uani 1 d . .
C21 C 0.3721(2) 0.6364(3) 0.55619(15) 0.0769(6) Uani 1 d . .
C22 C 0.3543(2) 0.5195(2) 0.6061(2) 0.0880(7) Uani 1 d . .
C23 C 0.3275(2) 0.5095(2) 0.6855(2) 0.0852(7) Uani 1 d . .
C24 C 0.3190(2) 0.6213(2) 0.71623(13) 0.0655(4) Uani 1 d . .
C25 C 0.3965(3) 0.8882(4) 0.46190(13) 0.0987(9) Uani 1 d . .
H2 H 0.0615(21) 1.2399(20) 0.8813(12) 0.073(6) Uiso 1 d . .
H3 H 0.1675(25) 1.4081(26) 0.9248(15) 0.103(8) Uiso 1 d . .
H4 H 0.3937(25) 1.3974(26) 0.9270(15) 0.102(8) Uiso 1 d . .
H5 H 0.5171(22) 1.2236(21) 0.8853(13) 0.079(6) Uiso 1 d . .
H7 H 0.5152(19) 1.0083(18) 0.8341(11) 0.062(5) Uiso 1 d . .
H9 H 0.4836(22) 0.7893(21) 0.9180(13) 0.074(6) Uiso 1 d . .
H10 H 0.3331(27) 0.6181(29) 0.9856(17) 0.112(9) Uiso 1 d . .
H11 H 0.1168(31) 0.6223(33) 0.9875(20) 0.140(11) Uiso 1 d . .
H12 H 0.0286(23) 0.8075(22) 0.9129(13) 0.083(7) Uiso 1 d . .
H14 H 0.0779(19) 1.0363(18) 0.8306(11) 0.063(5) Uiso 1 d . .
H15 H 0.2224(19) 1.1119(21) 0.7116(12) 0.072(6) Uiso 1 d . .
H16 H 0.4461(21) 1.0974(23) 0.7170(13) 0.084(7) Uiso 1 d . .
H21 H 0.3913(19) 0.6503(20) 0.5006(13) 0.071(6) Uiso 1 d . .
H22 H 0.3679(30) 0.4344(33) 0.5815(19) 0.138(11) Uiso 1 d . .
H23 H 0.3160(29) 0.4254(31) 0.7206(18) 0.124(10) Uiso 1 d . .
H24 H 0.2982(23) 0.6170(24) 0.7730(15) 0.090(7) Uiso 1 d . .
H251 H 0.3947(41) 0.9942(47) 0.4445(27) 0.191(18) Uiso 1 d . .
H252 H 0.3346(29) 0.8367(30) 0.4448(18) 0.117(10) Uiso 1 d . .
H253 H 0.4744(30) 0.8352(28) 0.4433(18) 0.113(10) Uiso 1 d . .
O1' O 0.17721(12) 0.97673(10) 0.31133(6) 0.0561(3) Uani 1 d . .
O2' O -0.05375(11) 0.71423(11) 0.28334(8) 0.0623(3) Uani 1 d . .
O3' O 0.36856(12) 0.73268(11) 0.31098(8) 0.0672(3) Uani 1 d . .
N1' N 0.16399(12) 0.74261(10) 0.28080(7) 0.0441(3) Uani 1 d . .
C1' C 0.06365(15) 0.34032(12) 0.41748(8) 0.0455(3) Uani 1 d . .
C2' C -0.0182(2) 0.2493(2) 0.46918(10) 0.0612(5) Uani 1 d . .
C3' C 0.0338(3) 0.1652(2) 0.52603(11) 0.0792(7) Uani 1 d . .
C4' C 0.1628(3) 0.1715(2) 0.53061(11) 0.0797(7) Uani 1 d . .
C5' C 0.2447(2) 0.2616(2) 0.47884(10) 0.0658(5) Uani 1 d . .
C6' C 0.1941(2) 0.34611(13) 0.42249(8) 0.0470(3) Uani 1 d . .
C7' C 0.26876(15) 0.45236(13) 0.36327(9) 0.0456(3) Uani 1 d . .
C8' C 0.24527(14) 0.44011(12) 0.28325(8) 0.0420(3) Uani 1 d . .
C9' C 0.3391(2) 0.44015(15) 0.21761(10) 0.0579(4) Uani 1 d . .
C10' C 0.3011(2) 0.4321(2) 0.14795(10) 0.0698(5) Uani 1 d . .
C11' C 0.1728(2) 0.4251(2) 0.14301(10) 0.0682(5) Uani 1 d . .
C12' C 0.0777(2) 0.42618(15) 0.20783(9) 0.0545(4) Uani 1 d . .
C13' C 0.11467(14) 0.43337(12) 0.27821(8) 0.0407(3) Uani 1 d . .
C14' C 0.02506(14) 0.44081(12) 0.35365(8) 0.0416(3) Uani 1 d . .
C15' C 0.05783(14) 0.57225(12) 0.37406(8) 0.0427(3) Uani 1 d . .
C16' C 0.20098(15) 0.57748(13) 0.38186(9) 0.0452(3) Uani 1 d . .
C17' C 0.2586(2) 0.69223(13) 0.32230(9) 0.0475(3) Uani 1 d . .
C18' C 0.04308(14) 0.68253(13) 0.30879(8) 0.0445(3) Uani 1 d . .
C19' C 0.18618(15) 0.84978(13) 0.21768(8) 0.0454(3) Uani 1 d . .
C20' C 0.19157(14) 0.97162(13) 0.23528(8) 0.0453(3) Uani 1 d . .
C21' C 0.2117(2) 1.0765(2) 0.17417(11) 0.0585(4) Uani 1 d . .
C22' C 0.2256(2) 1.0576(2) 0.09851(11) 0.0711(5) Uani 1 d . .
C23' C 0.2202(2) 0.9365(2) 0.08181(11) 0.0771(6) Uani 1 d . .
C24' C 0.2006(2) 0.8315(2) 0.14197(10) 0.0622(4) Uani 1 d . .
C25' C 0.1670(2) 1.1010(2) 0.33212(12) 0.0577(4) Uani 1 d . .
H2' H -0.1097(20) 0.2474(20) 0.4641(12) 0.070(6) Uiso 1 d . .
H3' H -0.0257(24) 0.1032(26) 0.5624(16) 0.101(8) Uiso 1 d . .
H4' H 0.1966(23) 0.1091(25) 0.5708(15) 0.098(8) Uiso 1 d . .
H5' H 0.3433(24) 0.2657(23) 0.4804(14) 0.088(7) Uiso 1 d . .
H7' H 0.3595(19) 0.4529(18) 0.3678(11) 0.061(5) Uiso 1 d . .
H9' H 0.4273(21) 0.4442(20) 0.2211(12) 0.072(6) Uiso 1 d . .
H10' H 0.3711(22) 0.4285(22) 0.1021(14) 0.084(7) Uiso 1 d . .
H11' H 0.1458(22) 0.4164(22) 0.0934(15) 0.086(7) Uiso 1 d . .
H12' H -0.0178(19) 0.4227(18) 0.2075(11) 0.064(5) Uiso 1 d . .
H14' H -0.0668(16) 0.4332(16) 0.3493(10) 0.049(4) Uiso 1 d . .
H15' H -0.0004(17) 0.5874(17) 0.4203(11) 0.054(5) Uiso 1 d . .
H16' H 0.2118(16) 0.5901(16) 0.4339(10) 0.053(5) Uiso 1 d . .
H21' H 0.2162(19) 1.1606(21) 0.1868(12) 0.073(6) Uiso 1 d . .
H22' H 0.2405(21) 1.1351(22) 0.0569(13) 0.081(6) Uiso 1 d . .
H23' H 0.2304(23) 0.9207(24) 0.0288(16) 0.095(7) Uiso 1 d . .
H24' H 0.1981(17) 0.7463(19) 0.1339(11) 0.060(5) Uiso 1 d . .
H25A H 0.0881(20) 1.1421(19) 0.3173(12) 0.066(5) Uiso 1 d . .
H25B H 0.1536(23) 1.0770(23) 0.3938(15) 0.091(7) Uiso 1 d . .
H25C H 0.2442(20) 1.1486(20) 0.3088(12) 0.071(6) Uiso 1 d . .

loop_
_geom_angle_atom_site_label_1
_geom_angle_atom_site_label_2
_geom_angle_atom_site_label_3
_geom_angle
_geom_angle_site_symmetry_1
_geom_angle_site_symmetry_3
_geom_angle_publ_flag
C20 O3 C25 119.3(2) . . ?
C18 N1 C17 112.86(14) . . ?
C18 N1 C19 124.64(13) . . ?
C17 N1 C19 122.50(14) . . ?
C2 C1 C6 120.3(2) . . ?
C2 C1 C14 126.2(2) . . ?
C6 C1 C14 113.51(14) . . ?
C1 C2 C3 119.0(2) . . ?
C1 C2 H2 115.6(13) . . ?
C3 C2 H2 125.3(12) . . ?
C4 C3 C2 120.6(2) . . ?
C4 C3 H3 122.2(15) . . ?
C2 C3 H3 117.1(16) . . ?
C3 C4 C5 120.9(2) . . ?
C3 C4 H4 118.8(15) . . ?
C5 C4 H4 120.3(15) . . ?
C6 C5 C4 118.7(2) . . ?
C6 C5 H5 120.8(13) . . ?
C4 C5 H5 120.5(13) . . ?
C1 C6 C5 120.5(2) . . ?
C1 C6 C7 113.52(14) . . ?
C5 C6 C7 126.0(2) . . ?
C8 C7 C6 108.02(13) . . ?
C8 C7 C16 105.39(13) . . ?
C6 C7 C16 105.76(14) . . ?
C8 C7 H7 112.2(11) . . ?
C6 C7 H7 115.0(11) . . ?
C16 C7 H7 109.8(11) . . ?
C9 C8 C13 120.0(2) . . ?
C9 C8 C7 126.4(2) . . ?
C13 C8 C7 113.49(13) . . ?
C8 C9 C10 118.9(2) . . ?
C8 C9 H9 117.0(13) . . ?
C10 C9 H9 124.1(13) . . ?
C11 C10 C9 121.0(2) . . ?
C11 C10 H10 115.9(18) . . ?
C9 C10 H10 122.9(19) . . ?
C10 C11 C12 120.8(2) . . ?
C10 C11 H11 118.5(18) . . ?
C12 C11 H11 120.5(18) . . ?
C13 C12 C11 118.7(2) . . ?
C13 C12 H12 122.2(13) . . ?
C11 C12 H12 119.2(13) . . ?
C12 C13 C8 120.6(2) . . ?
C12 C13 C14 125.9(2) . . ?
C8 C13 C14 113.46(13) . . ?
C13 C14 C1 107.94(12) . . ?
C13 C14 C15 105.69(12) . . ?
C1 C14 C15 105.58(13) . . ?
C13 C14 H14 113.0(11) . . ?
C1 C14 H14 112.5(11) . . ?
C15 C14 H14 111.6(11) . . ?
C18 C15 C16 104.72(13) . . ?
C18 C15 C14 111.11(14) . . ?
C16 C15 C14 110.02(13) . . ?
C18 C15 H15 104.5(12) . . ?
C16 C15 H15 117.2(12) . . ?
C14 C15 H15 109.0(12) . . ?
C17 C16 C15 105.13(13) . . ?
C17 C16 C7 110.44(15) . . ?
C15 C16 C7 110.13(13) . . ?
C17 C16 H16 108.5(14) . . ?
C15 C16 H16 115.0(14) . . ?
C7 C16 H16 107.6(14) . . ?
O2 C17 N1 123.5(2) . . ?
O2 C17 C16 128.0(2) . . ?
N1 C17 C16 108.55(15) . . ?
O1 C18 N1 123.8(2) . . ?
O1 C18 C15 127.5(2) . . ?
N1 C18 C15 108.71(14) . . ?
C24 C19 C20 121.5(2) . . ?
C24 C19 N1 120.2(2) . . ?
C20 C19 N1 118.3(2) . . ?
O3 C20 C19 115.9(2) . . ?
O3 C20 C21 125.9(2) . . ?
C19 C20 C21 118.3(2) . . ?
C22 C21 C20 119.7(2) . . ?
C22 C21 H21 126.4(13) . . ?
C20 C21 H21 113.9(13) . . ?
C23 C22 C21 122.0(2) . . ?
C23 C22 H22 119.7(18) . . ?
C21 C22 H22 118.2(18) . . ?
C22 C23 C24 118.7(2) . . ?
C22 C23 H23 121.2(19) . . ?
C24 C23 H23 120.1(19) . . ?
C19 C24 C23 119.9(2) . . ?
C19 C24 H24 119.7(15) . . ?
C23 C24 H24 120.4(15) . . ?
O3 C25 H251 102.7(24) . . ?
O3 C25 H252 110.9(18) . . ?
H251 C25 H252 118.4(29) . . ?
O3 C25 H253 108.3(17) . . ?
H251 C25 H253 122.7(28) . . ?
H252 C25 H253 93.6(24) . . ?
C20' O1' C25' 117.41(13) . . ?
C17' N1' C18' 113.45(12) . . ?
C17' N1' C19' 123.34(13) . . ?
C18' N1' C19' 123.15(12) . . ?
C2' C1' C6' 120.2(2) . . ?
C2' C1' C14' 126.1(2) . . ?
C6' C1' C14' 113.69(12) . . ?
C1' C2' C3' 118.4(2) . . ?
C1' C2' H2' 118.3(12) . . ?
C3' C2' H2' 123.3(12) . . ?
C4' C3' C2' 121.1(2) . . ?
C4' C3' H3' 121.8(15) . . ?
C2' C3' H3' 117.1(15) . . ?
C3' C4' C5' 120.6(2) . . ?
C3' C4' H4' 118.9(14) . . ?
C5' C4' H4' 120.5(15) . . ?
C4' C5' C6' 118.8(2) . . ?
C4' C5' H5' 121.5(13) . . ?
C6' C5' H5' 119.6(13) . . ?
C5' C6' C1' 120.9(2) . . ?
C5' C6' C7' 125.6(2) . . ?
C1' C6' C7' 113.47(12) . . ?
C6' C7' C8' 108.42(12) . . ?
C6' C7' C16' 104.33(12) . . ?
C8' C7' C16' 106.46(11) . . ?
C6' C7' H7' 111.3(11) . . ?
C8' C7' H7' 114.0(11) . . ?
C16' C7' H7' 111.8(11) . . ?
C9' C8' C13' 120.02(15) . . ?
C9' C8' C7' 126.35(15) . . ?
C13' C8' C7' 113.58(12) . . ?
C10' C9' C8' 119.2(2) . . ?
C10' C9' H9' 120.8(13) . . ?
C8' C9' H9' 120.0(13) . . ?
C11' C10' C9' 120.8(2) . . ?
C11' C10' H10' 121.7(13) . . ?
C9' C10' H10' 117.4(13) . . ?
C10' C11' C12' 120.8(2) . . ?
C10' C11' H11' 120.8(13) . . ?
C12' C11' H11' 118.4(14) . . ?
C13' C12' C11' 118.9(2) . . ?
C13' C12' H12' 116.8(11) . . ?
C11' C12' H12' 124.3(11) . . ?
C12' C13' C8' 120.30(14) . . ?
C12' C13' C14' 126.17(14) . . ?
C8' C13' C14' 113.47(12) . . ?
C13' C14' C1' 108.42(11) . . ?
C13' C14' C15' 105.55(11) . . ?
C1' C14' C15' 105.25(11) . . ?
C13' C14' H14' 112.2(10) . . ?
C1' C14' H14' 112.8(10) . . ?
C15' C14' H14' 112.1(10) . . ?
C18' C15' C16' 104.85(11) . . ?
C18' C15' C14' 111.41(12) . . ?
C16' C15' C14' 109.84(11) . . ?
C18' C15' H15' 107.0(10) . . ?
C16' C15' H15' 112.8(10) . . ?
C14' C15' H15' 110.8(11) . . ?
C17' C16' C15' 105.28(12) . . ?
C17' C16' C7' 110.35(13) . . ?
C15' C16' C7' 109.89(11) . . ?
C17' C16' H16' 108.8(10) . . ?
C15' C16' H16' 112.0(10) . . ?
C7' C16' H16' 110.4(10) . . ?
O3' C17' N1' 125.10(14) . . ?
O3' C17' C16' 126.71(14) . . ?
N1' C17' C16' 108.17(12) . . ?
O2' C18' N1' 124.52(14) . . ?
O2' C18' C15' 127.43(14) . . ?
N1' C18' C15' 108.04(12) . . ?
C24' C19' C20' 121.62(14) . . ?
C24' C19' N1' 120.21(14) . . ?
C20' C19' N1' 118.17(12) . . ?
O1' C20' C21' 125.58(14) . . ?
O1' C20' C19' 115.94(12) . . ?
C21' C20' C19' 118.48(14) . . ?
C22' C21' C20' 119.6(2) . . ?
C22' C21' H21' 122.3(12) . . ?
C20' C21' H21' 118.1(13) . . ?
C21' C22' C23' 121.4(2) . . ?
C21' C22' H22' 116.7(13) . . ?
C23' C22' H22' 121.9(13) . . ?
C22' C23' C24' 119.6(2) . . ?
C22' C23' H23' 122.8(15) . . ?
C24' C23' H23' 117.6(15) . . ?
C19' C24' C23' 119.3(2) . . ?
C19' C24' H24' 117.5(12) . . ?
C23' C24' H24' 123.2(12) . . ?
O1' C25' H25A 109.4(12) . . ?
O1' C25' H25B 101.5(13) . . ?
H25A C25' H25B 108.5(18) . . ?
O1' C25' H25C 108.6(13) . . ?
H25A C25' H25C 113.9(17) . . ?
H25B C25' H25C 114.0(18) . . ?

loop_
_geom_bond_atom_site_label_1
_geom_bond_atom_site_label_2
_geom_bond_distance
_geom_bond_site_symmetry_2
_geom_bond_publ_flag
O1 C18 1.191(2) . ?
O2 C17 1.193(2) . ?
O3 C20 1.354(2) . ?
O3 C25 1.415(2) . ?
N1 C18 1.379(2) . ?
N1 C17 1.385(2) . ?
N1 C19 1.434(2) . ?
C1 C2 1.383(2) . ?
C1 C6 1.386(2) . ?
C1 C14 1.516(2) . ?
C2 C3 1.390(3) . ?
C2 H2 1.00(2) . ?
C3 C4 1.367(4) . ?
C3 H3 1.00(3) . ?
C4 C5 1.388(3) . ?
C4 H4 0.99(3) . ?
C5 C6 1.386(2) . ?
C5 H5 1.00(2) . ?
C6 C7 1.514(2) . ?
C7 C8 1.509(2) . ?
C7 C16 1.559(2) . ?
C7 H7 1.01(2) . ?
C8 C9 1.381(2) . ?
C8 C13 1.394(2) . ?
C9 C10 1.384(4) . ?
C9 H9 0.96(2) . ?
C10 C11 1.368(4) . ?
C10 H10 0.90(3) . ?
C11 C12 1.385(3) . ?
C11 H11 1.05(3) . ?
C12 C13 1.382(2) . ?
C12 H12 1.04(2) . ?
C13 C14 1.506(2) . ?
C14 C15 1.562(2) . ?
C14 H14 1.00(2) . ?
C15 C18 1.516(2) . ?
C15 C16 1.523(3) . ?
C15 H15 0.98(2) . ?
C16 C17 1.511(2) . ?
C16 H16 0.94(2) . ?
C19 C24 1.375(3) . ?
C19 C20 1.391(2) . ?
C20 C21 1.395(3) . ?
C21 C22 1.376(4) . ?
C21 H21 0.95(2) . ?
C22 C23 1.371(4) . ?
C22 H22 1.07(3) . ?
C23 C24 1.393(3) . ?
C23 H23 0.98(3) . ?
C24 H24 0.98(3) . ?
C25 H251 1.11(5) . ?
C25 H252 0.98(3) . ?
C25 H253 1.03(3) . ?
O1' C20' 1.342(2) . ?
O1' C25' 1.435(2) . ?
O2' C18' 1.201(2) . ?
O3' C17' 1.206(2) . ?
N1' C17' 1.381(2) . ?
N1' C18' 1.394(2) . ?
N1' C19' 1.429(2) . ?
C1' C2' 1.388(2) . ?
C1' C6' 1.389(2) . ?
C1' C14' 1.510(2) . ?
C2' C3' 1.397(3) . ?
C2' H2' 0.98(2) . ?
C3' C4' 1.373(4) . ?
C3' H3' 0.98(3) . ?
C4' C5' 1.383(3) . ?
C4' H4' 0.99(3) . ?
C5' C6' 1.386(2) . ?
C5' H5' 1.04(2) . ?
C6' C7' 1.510(2) . ?
C7' C8' 1.511(2) . ?
C7' C16' 1.562(2) . ?
C7' H7' 0.97(2) . ?
C8' C9' 1.387(2) . ?
C8' C13' 1.392(2) . ?
C9' C10' 1.380(3) . ?
C9' H9' 0.94(2) . ?
C10' C11' 1.368(3) . ?
C10' H10' 1.00(2) . ?
C11' C12' 1.386(3) . ?
C11' H11' 0.99(2) . ?
C12' C13' 1.386(2) . ?
C12' H12' 1.00(2) . ?
C13' C14' 1.509(2) . ?
C14' C15' 1.564(2) . ?
C14' H14' 0.98(2) . ?
C15' C18' 1.512(2) . ?
C15' C16' 1.535(2) . ?
C15' H15' 0.97(2) . ?
C16' C17' 1.510(2) . ?
C16' H16' 0.98(2) . ?
C19' C24' 1.375(2) . ?
C19' C20' 1.392(2) . ?
C20' C21' 1.390(2) . ?
C21' C22' 1.377(3) . ?
C21' H21' 0.97(2) . ?
C22' C23' 1.378(3) . ?
C22' H22' 0.99(2) . ?
C23' C24' 1.381(3) . ?
C23' H23' 0.97(3) . ?
C24' H24' 0.94(2) . ?
C25' H25A 0.98(2) . ?
C25' H25B 1.06(3) . ?
C25' H25C 0.95(2) . ?

loop_
_geom_torsion_atom_site_label_1
_geom_torsion_atom_site_label_2
_geom_torsion_atom_site_label_3
_geom_torsion_atom_site_label_4
_geom_torsion
_geom_torsion_site_symmetry_1
_geom_torsion_site_symmetry_2
_geom_torsion_site_symmetry_3
_geom_torsion_site_symmetry_4
_geom_torsion_publ_flag
C6 C1 C2 C3 -0.1(3) . . . . ?
C14 C1 C2 C3 -178.6(2) . . . . ?
C1 C2 C3 C4 0.6(3) . . . . ?
C2 C3 C4 C5 -0.8(3) . . . . ?
C3 C4 C5 C6 0.5(3) . . . . ?
C2 C1 C6 C5 -0.2(3) . . . . ?
C14 C1 C6 C5 178.5(2) . . . . ?
C2 C1 C6 C7 -179.4(2) . . . . ?
C14 C1 C6 C7 -0.7(2) . . . . ?
C4 C5 C6 C1 0.0(3) . . . . ?
C4 C5 C6 C7 179.2(2) . . . . ?
C1 C6 C7 C8 -52.8(2) . . . . ?
C5 C6 C7 C8 128.0(2) . . . . ?
C1 C6 C7 C16 59.7(2) . . . . ?
C5 C6 C7 C16 -119.5(2) . . . . ?
C6 C7 C8 C9 -128.4(2) . . . . ?
C16 C7 C8 C9 118.9(2) . . . . ?
C6 C7 C8 C13 53.5(2) . . . . ?
C16 C7 C8 C13 -59.2(2) . . . . ?
C13 C8 C9 C10 -0.5(3) . . . . ?
C7 C8 C9 C10 -178.5(2) . . . . ?
C8 C9 C10 C11 0.5(3) . . . . ?
C9 C10 C11 C12 0.4(4) . . . . ?
C10 C11 C12 C13 -1.3(3) . . . . ?
C11 C12 C13 C8 1.3(3) . . . . ?
C11 C12 C13 C14 179.3(2) . . . . ?
C9 C8 C13 C12 -0.4(2) . . . . ?
C7 C8 C13 C12 177.87(15) . . . . ?
C9 C8 C13 C14 -178.68(15) . . . . ?
C7 C8 C13 C14 -0.4(2) . . . . ?
C12 C13 C14 C1 128.8(2) . . . . ?
C8 C13 C14 C1 -53.0(2) . . . . ?
C12 C13 C14 C15 -118.7(2) . . . . ?
C8 C13 C14 C15 59.5(2) . . . . ?
C2 C1 C14 C13 -127.6(2) . . . . ?
C6 C1 C14 C13 53.8(2) . . . . ?
C2 C1 C14 C15 119.7(2) . . . . ?
C6 C1 C14 C15 -58.9(2) . . . . ?
C13 C14 C15 C18 58.9(2) . . . . ?
C1 C14 C15 C18 173.13(13) . . . . ?
C13 C14 C15 C16 -56.6(2) . . . . ?
C1 C14 C15 C16 57.6(2) . . . . ?
C18 C15 C16 C17 -1.4(2) . . . . ?
C14 C15 C16 C17 118.04(14) . . . . ?
C18 C15 C16 C7 -120.42(14) . . . . ?
C14 C15 C16 C7 -0.9(2) . . . . ?
C8 C7 C16 C17 -57.9(2) . . . . ?
C6 C7 C16 C17 -172.18(13) . . . . ?
C8 C7 C16 C15 57.8(2) . . . . ?
C6 C7 C16 C15 -56.5(2) . . . . ?
C18 N1 C17 O2 179.7(2) . . . . ?
C19 N1 C17 O2 -1.0(3) . . . . ?
C18 N1 C17 C16 0.5(2) . . . . ?
C19 N1 C17 C16 179.78(14) . . . . ?
C15 C16 C17 O2 -178.5(2) . . . . ?
C7 C16 C17 O2 -59.7(3) . . . . ?
C15 C16 C17 N1 0.7(2) . . . . ?
C7 C16 C17 N1 119.4(2) . . . . ?
C17 N1 C18 O1 179.0(2) . . . . ?
C19 N1 C18 O1 -0.3(3) . . . . ?
C17 N1 C18 C15 -1.5(2) . . . . ?
C19 N1 C18 C15 179.26(14) . . . . ?
C16 C15 C18 O1 -178.7(2) . . . . ?
C14 C15 C18 O1 62.6(3) . . . . ?
C16 C15 C18 N1 1.8(2) . . . . ?
C14 C15 C18 N1 -117.0(2) . . . . ?
C18 N1 C19 C24 -92.8(2) . . . . ?
C17 N1 C19 C24 88.0(2) . . . . ?
C18 N1 C19 C20 88.6(2) . . . . ?
C17 N1 C19 C20 -90.6(2) . . . . ?
C25 O3 C20 C19 -176.1(2) . . . . ?
C25 O3 C20 C21 3.7(3) . . . . ?
C24 C19 C20 O3 179.8(2) . . . . ?
N1 C19 C20 O3 -1.5(2) . . . . ?
C24 C19 C20 C21 0.0(3) . . . . ?
N1 C19 C20 C21 178.61(15) . . . . ?
O3 C20 C21 C22 -179.5(2) . . . . ?
C19 C20 C21 C22 0.3(3) . . . . ?
C20 C21 C22 C23 -0.1(3) . . . . ?
C21 C22 C23 C24 -0.4(4) . . . . ?
C20 C19 C24 C23 -0.5(3) . . . . ?
N1 C19 C24 C23 -179.1(2) . . . . ?
C22 C23 C24 C19 0.7(3) . . . . ?
C6' C1' C2' C3' 0.4(2) . . . . ?
C14' C1' C2' C3' -178.50(14) . . . . ?
C1' C2' C3' C4' -0.4(3) . . . . ?
C2' C3' C4' C5' 0.1(3) . . . . ?
C3' C4' C5' C6' 0.4(3) . . . . ?
C4' C5' C6' C1' -0.4(2) . . . . ?
C4' C5' C6' C7' 178.1(2) . . . . ?
C2' C1' C6' C5' 0.0(2) . . . . ?
C14' C1' C6' C5' 179.04(14) . . . . ?
C2' C1' C6' C7' -178.64(13) . . . . ?
C14' C1' C6' C7' 0.4(2) . . . . ?
C5' C6' C7' C8' 128.4(2) . . . . ?
C1' C6' C7' C8' -53.0(2) . . . . ?
C5' C6' C7' C16' -118.4(2) . . . . ?
C1' C6' C7' C16' 60.19(15) . . . . ?
C6' C7' C8' C9' -130.01(15) . . . . ?
C16' C7' C8' C9' 118.2(2) . . . . ?
C6' C7' C8' C13' 52.5(2) . . . . ?
C16' C7' C8' C13' -59.21(15) . . . . ?
C13' C8' C9' C10' -0.7(2) . . . . ?
C7' C8' C9' C10' -177.98(14) . . . . ?
C8' C9' C10' C11' 0.5(2) . . . . ?
C9' C10' C11' C12' 0.1(3) . . . . ?
C10' C11' C12' C13' -0.5(2) . . . . ?
C11' C12' C13' C8' 0.4(2) . . . . ?
C11' C12' C13' C14' 177.43(13) . . . . ?
C9' C8' C13' C12' 0.2(2) . . . . ?
C7' C8' C13' C12' 177.88(12) . . . . ?
C9' C8' C13' C14' -177.18(12) . . . . ?
C7' C8' C13' C14' 0.4(2) . . . . ?
C12' C13' C14' C1' 129.73(14) . . . . ?
C8' C13' C14' C1' -53.03(14) . . . . ?
C12' C13' C14' C15' -117.91(15) . . . . ?
C8' C13' C14' C15' 59.34(14) . . . . ?
C2' C1' C14' C13' -128.39(15) . . . . ?
C6' C1' C14' C13' 52.7(2) . . . . ?
C2' C1' C14' C15' 119.05(15) . . . . ?
C6' C1' C14' C15' -59.91(15) . . . . ?
C13' C14' C15' C18' 56.92(15) . . . . ?
C1' C14' C15' C18' 171.50(12) . . . . ?
C13' C14' C15' C16' -58.80(14) . . . . ?
C1' C14' C15' C16' 55.77(14) . . . . ?
C18' C15' C16' C17' 1.51(14) . . . . ?
C14' C15' C16' C17' 121.31(12) . . . . ?
C18' C15' C16' C7' -117.33(12) . . . . ?
C14' C15' C16' C7' 2.5(2) . . . . ?
C6' C7' C16' C17' -175.13(12) . . . . ?
C8' C7' C16' C17' -60.57(15) . . . . ?
C6' C7' C16' C15' -59.47(14) . . . . ?
C8' C7' C16' C15' 55.09(15) . . . . ?
C18' N1' C17' O3' -176.38(15) . . . . ?
C19' N1' C17' O3' 0.8(2) . . . . ?
C18' N1' C17' C16' 5.0(2) . . . . ?
C19' N1' C17' C16' -177.80(12) . . . . ?
C15' C16' C17' O3' 177.6(2) . . . . ?
C7' C16' C17' O3' -63.9(2) . . . . ?
C15' C16' C17' N1' -3.8(2) . . . . ?
C7' C16' C17' N1' 114.68(13) . . . . ?
C17' N1' C18' O2' 176.98(14) . . . . ?
C19' N1' C18' O2' -0.2(2) . . . . ?
C17' N1' C18' C15' -4.0(2) . . . . ?
C19' N1' C18' C15' 178.81(12) . . . . ?
C16' C15' C18' O2' -179.73(15) . . . . ?
C14' C15' C18' O2' 61.5(2) . . . . ?
C16' C15' C18' N1' 1.28(14) . . . . ?
C14' C15' C18' N1' -117.47(13) . . . . ?
C17' N1' C19' C24' 103.4(2) . . . . ?
C18' N1' C19' C24' -79.7(2) . . . . ?
C17' N1' C19' C20' -77.1(2) . . . . ?
C18' N1' C19' C20' 99.8(2) . . . . ?
C25' O1' C20' C21' 7.5(2) . . . . ?
C25' O1' C20' C19' -172.84(14) . . . . ?
C24' C19' C20' O1' -179.5(2) . . . . ?
N1' C19' C20' O1' 1.1(2) . . . . ?
C24' C19' C20' C21' 0.2(3) . . . . ?
N1' C19' C20' C21' -179.29(14) . . . . ?
O1' C20' C21' C22' 179.7(2) . . . . ?
C19' C20' C21' C22' 0.0(3) . . . . ?
C20' C21' C22' C23' -0.1(3) . . . . ?
C21' C22' C23' C24' -0.1(4) . . . . ?
C20' C19' C24' C23' -0.4(3) . . . . ?
N1' C19' C24' C23' 179.1(2) . . . . ?
C22' C23' C24' C19' 0.3(3) . . . . ?

loop_
_cod_related_entry_id
_cod_related_entry_database
_cod_related_entry_code
1 ChemSpider 522811
